data_1572866
loop_
_publ_author_name
'Hendi, Zohreh'
'Pradhan, Renuka'
'Rachuy, Katharina'
'Mahmoudi, Soheil'
'Pandey, Madhusudan K.'
'Kushvaha, Saroj Kumar'
'Herbst-Irmer, Regine'
'Lourderaj, Upakarasamy'
'Stalke, Dietmar'
'Roesky, Herbert W.'

_publ_section_title
;
 Phosphasilene mediated CO activation and deoxygenative homo coupling of
 CO molecules in reactions with metal carbonyls.
;
_journal_issue 45
_journal_name_full 'Chemical science'
_journal_page_first 18888
_journal_page_last 18895
_journal_paper_doi 10.1039/d4sc05491a
_journal_volume 15
_journal_year 2024
_chemical_formula_moiety '2(C59 H90 Fe N2 O4 P2 Si2)'
_chemical_formula_sum 'C118 H180 Fe2 N4 O8 P4 Si4'
_chemical_formula_weight 2130.59
_space_group_crystal_system triclinic
_space_group_IT_number 2
_space_group_name_Hall '-P 1'
_space_group_name_H-M_alt 'P -1'
_atom_sites_solution_hydrogens geom
_atom_sites_solution_primary dual
_audit_creation_date 2023-07-04
_audit_creation_method
;
Olex2 1.5
(compiled 2023.03.06 svn.rbb2c1857 for OlexSys, GUI svn.r6748)
;
_audit_update_record
;
2023-07-04 deposited with the CCDC.	2024-10-09 downloaded from the CCDC.
;
_cell_angle_alpha 89.148(4)
_cell_angle_beta 68.098(4)
_cell_angle_gamma 69.912(4)
_cell_formula_units_Z 1
_cell_length_a 13.3341(7)
_cell_length_b 15.4736(9)
_cell_length_c 16.8028(9)
_cell_measurement_reflns_used 36730
_cell_measurement_temperature 100
_cell_measurement_theta_max 30.83
_cell_measurement_theta_min 3.17
_cell_volume 2995.3(3)
_computing_cell_refinement 'X-Area Recipe 1.37.0.0 (STOE, 2021)'
_computing_data_collection 'X-Area Pilatus3_SV 1.31.186.0 (STOE, 2022)'
_computing_data_reduction
;
X-Area Integrate 2.5.3.0 (STOE, 2021)
X-Area LANA 2.7.5.0 (STOE, 2022)
;
_computing_molecular_graphics 'Olex2 1.5 (Dolomanov et al., 2009)'
_computing_publication_material 'Olex2 1.5 (Dolomanov et al., 2009)'
_computing_structure_refinement 'SHELXL 2018/3 (Sheldrick, 2015)'
_computing_structure_solution 'SHELXT  (Sheldrick, 2015)'
_diffrn_ambient_temperature 100
_diffrn_detector_area_resol_mean 13.33
_diffrn_measured_fraction_theta_full 0.997
_diffrn_measured_fraction_theta_max 0.997
_diffrn_measurement_device_type 'STOE STADIVARI'
_diffrn_measurement_method 'rotation method, \w scans'
_diffrn_radiation_type 'Mo K\a'
_diffrn_radiation_wavelength 0.71073
_diffrn_reflns_av_R_equivalents 0.1050
_diffrn_reflns_av_unetI/netI 0.0431
_diffrn_reflns_Laue_measured_fraction_full 0.997
_diffrn_reflns_Laue_measured_fraction_max 0.997
_diffrn_reflns_limit_h_max 16
_diffrn_reflns_limit_h_min -14
_diffrn_reflns_limit_k_max 17
_diffrn_reflns_limit_k_min -19
_diffrn_reflns_limit_l_max 20
_diffrn_reflns_limit_l_min -20
_diffrn_reflns_number 102143
_diffrn_reflns_point_group_measured_fraction_full 0.997
_diffrn_reflns_point_group_measured_fraction_max 0.997
_diffrn_reflns_theta_full 25.242
_diffrn_reflns_theta_max 26.022
_diffrn_reflns_theta_min 2.534
_diffrn_source 'Axo Mo'
_exptl_absorpt_coefficient_mu 0.390
_exptl_absorpt_correction_T_max 0.9840
_exptl_absorpt_correction_T_min 0.9333
_exptl_absorpt_correction_type multi-scan
_exptl_absorpt_process_details
;
STOE LANA, absorption correction by scaling of reflection intensities.
J. Koziskova, F. Hahn, J. Richter, J. Kozisek, "Comparison of different
absorption corrections on the model structure of tetrakis(\m~2~-acetato)-
diaqua-di-copper(II)", Acta Chimica Slovaca, vol. 9, no. 2, 2016, pp. 136 - 140.
Afterwards a spherical absorption correction was performed within STOE LANA.
;
_exptl_crystal_colour 'metallic dark green'
_exptl_crystal_colour_lustre metallic
_exptl_crystal_colour_modifier dark
_exptl_crystal_colour_primary green
_exptl_crystal_density_diffrn 1.181
_exptl_crystal_density_method 'not measured'
_exptl_crystal_description block
_exptl_crystal_F_000 1148
_exptl_crystal_size_max 0.3
_exptl_crystal_size_mid 0.173
_exptl_crystal_size_min 0.07
_refine_diff_density_max 1.237
_refine_diff_density_min -1.285
_refine_diff_density_rms 0.119
_refine_ls_extinction_method none
_refine_ls_goodness_of_fit_ref 1.015
_refine_ls_hydrogen_treatment constr
_refine_ls_matrix_type full
_refine_ls_number_parameters 698
_refine_ls_number_reflns 11773
_refine_ls_number_restraints 1170
_refine_ls_restrained_S_all 0.976
_refine_ls_R_factor_all 0.0736
_refine_ls_R_factor_gt 0.0585
_refine_ls_shift/su_max 0.001
_refine_ls_shift/su_mean 0.000
_refine_ls_structure_factor_coef Fsqd
_refine_ls_weighting_details 'w=1/[\s^2^(Fo^2^)+(0.1700P)^2^] where P=(Fo^2^+2Fc^2^)/3'
_refine_ls_weighting_scheme calc
_refine_ls_wR_factor_gt 0.1728
_refine_ls_wR_factor_ref 0.2052
_reflns_Friedel_coverage 0.000
_reflns_number_gt 9426
_reflns_number_total 11773
_reflns_threshold_expression 'I > 2\s(I)'
_cod_data_source_file d4sc05491a2.cif
_cod_data_source_block fepsi
_cod_depositor_comments 'Adding full bibliography for 1572866--1572869.cif.'
_cod_database_code 1572866
_shelx_shelxl_version_number 2018/3
_shelx_space_group_comment
;
The symmetry employed for this shelxl refinement is uniquely defined
by the following loop, which should always be used as a source of
symmetry information in preference to the above space-group names.
They are only intended as comments.
;
_shelx_estimated_absorpt_t_max 0.973
_shelx_estimated_absorpt_t_min 0.892
_olex2_refinement_description
;
1. Fixed Uiso
 At 1.2 times of:
  All C(H) groups
 At 1.5 times of:
  All C(H,H,H) groups
2. Restrained distances
 C22-C40 \\sim C22-C40A
 with sigma of 0.02
 C40-C41 \\sim C40A-C41A
 with sigma of 0.02
 C40-C52 \\sim C40A-C52A
 with sigma of 0.02
 C40-C53 \\sim C40A-C53A
 with sigma of 0.02
 C22-C41 \\sim C22-C41A
 with sigma of 0.04
 C22-C52 \\sim C22-C52A
 with sigma of 0.04
 C22-C53 \\sim C22-C53A
 with sigma of 0.04
 C41-C52 \\sim C41A-C52A
 with sigma of 0.04
 C41-C53 \\sim C41A-C53A
 with sigma of 0.04
 C52-C53 \\sim C52A-C53A
 with sigma of 0.04
3. Uiso/Uaniso restraints and constraints
All non-hydrogen atoms have similar U: within 2A with sigma of 0.01 and sigma
for terminal atoms of 0.02 within 2A
4. Rigid body (RIGU) restrains
 All non-hydrogen atoms
 with sigma for 1-2 distances of 0.004 and sigma for 1-3 distances of 0.004
5. Others
 Sof(C53A)=Sof(H53D)=Sof(H53E)=Sof(H53F)=Sof(C40A)=Sof(C52A)=Sof(H52D)=
 Sof(H52E)=Sof(H52F)=Sof(C41A)=Sof(H41D)=Sof(H41E)=Sof(H41F)=1-FVAR(1)
 Sof(C40)=Sof(C41)=Sof(H41A)=Sof(H41B)=Sof(H41C)=Sof(C52)=Sof(H52A)=Sof(H52B)=
 Sof(H52C)=Sof(C53)=Sof(H53A)=Sof(H53B)=Sof(H53C)=FVAR(1)
6.a Aromatic/amide H refined with riding coordinates:
 C2(H2), C3(H3), C4(H4), C5(H5), C6(H6), C21(H21), C23(H23), C27(H27), C29(H29)
6.b Idealised Me refined as rotating group:
 C11(H11A,H11B,H11C), C14(H14A,H14B,H14C), C16(H16A,H16B,H16C), C17(H17A,H17B,
 H17C), C18(H18A,H18B,H18C), C31(H31A,H31B,H31C), C32(H32A,H32B,H32C), C33(H33A,
 H33B,H33C), C34(H34A,H34B,H34C), C39(H39A,H39B,H39C), C41(H41A,H41B,H41C),
 C43(H43A,H43B,H43C), C45(H45A,H45B,H45C), C47(H47A,H47B,H47C), C49(H49A,H49B,
 H49C), C50(H50A,H50B,H50C), C51(H51A,H51B,H51C), C52(H52A,H52B,H52C), C53(H53A,
 H53B,H53C), C54(H54A,H54B,H54C), C55(H55A,H55B,H55C), C56(H56A,H56B,H56C),
 C57(H57A,H57B,H57C), C58(H58A,H58B,H58C), C59(H59A,H59B,H59C), C60(H60A,H60B,
 H60C), C61(H61A,H61B,H61C), C53A(H53D,H53E,H53F), C52A(H52D,H52E,H52F),
 C41A(H41D,H41E,H41F)
;
_olex2_submission_original_sample_id FEPSI
_olex2_submission_special_instructions 'No special instructions were received'

loop_
_space_group_symop_operation_xyz
'x, y, z'
'-x, -y, -z'

loop_
_atom_site_label
_atom_site_type_symbol
_atom_site_fract_x
_atom_site_fract_y
_atom_site_fract_z
_atom_site_U_iso_or_equiv
_atom_site_adp_type
_atom_site_occupancy
_atom_site_site_symmetry_order
_atom_site_calc_flag
_atom_site_refinement_flags_posn
_atom_site_refinement_flags_adp
_atom_site_refinement_flags_occupancy
_atom_site_disorder_assembly
_atom_site_disorder_group
Fe1 Fe 0.46577(3) 0.07176(3) 0.83904(2) 0.01590(14) Uani 1 1 d . U . . .
Si1 Si 0.33906(6) 0.20796(6) 0.57879(5) 0.0226(2) Uani 1 1 d . U . . .
O1 O 0.29225(14) 0.18362(13) 0.77627(11) 0.0164(4) Uani 1 1 d . U . . .
N1 N 0.26490(17) 0.40982(15) 0.69152(13) 0.0157(4) Uani 1 1 d . U . . .
C1 C 0.0583(2) 0.52130(18) 0.75996(17) 0.0191(5) Uani 1 1 d . U . . .
Si2 Si 0.30007(5) 0.27954(5) 0.71460(4) 0.01418(18) Uani 1 1 d . U . . .
O2 O 0.43389(19) -0.05454(15) 0.73027(16) 0.0379(5) Uani 1 1 d . U . . .
N2 N 0.14473(16) 0.35024(15) 0.77014(13) 0.0162(4) Uani 1 1 d . U . . .
C2 C 0.0041(2) 0.5539(2) 0.70350(19) 0.0236(6) Uani 1 1 d . U . . .
H2 H 0.026416 0.516794 0.650859 0.028 Uiso 1 1 calc R U . . .
P3 P 0.60069(5) 0.12489(5) 0.80218(4) 0.01452(17) Uani 1 1 d . U . . .
O3 O 0.60423(16) -0.08096(14) 0.90542(13) 0.0273(5) Uani 1 1 d . U . . .
C3 C -0.0830(2) 0.6413(2) 0.7244(2) 0.0297(7) Uani 1 1 d . U . . .
H3 H -0.118843 0.664546 0.685137 0.036 Uiso 1 1 calc R U . . .
P4 P 0.56421(5) 0.24455(4) 0.73083(4) 0.01382(17) Uani 1 1 d . U . . .
O4 O 0.23967(17) 0.13542(16) 0.98562(14) 0.0375(6) Uani 1 1 d . U . . .
C4 C -0.1178(2) 0.6944(2) 0.8018(2) 0.0334(7) Uani 1 1 d . U . . .
H4 H -0.178257 0.753667 0.816148 0.040 Uiso 1 1 calc R U . . .
C5 C -0.0649(2) 0.6616(2) 0.8583(2) 0.0305(7) Uani 1 1 d . U . . .
H5 H -0.089237 0.698116 0.911705 0.037 Uiso 1 1 calc R U . . .
C6 C 0.0233(2) 0.57577(19) 0.83753(18) 0.0234(6) Uani 1 1 d . U . . .
H6 H 0.060242 0.553786 0.876351 0.028 Uiso 1 1 calc R U . . .
C7 C 0.1543(2) 0.42846(18) 0.73910(16) 0.0159(5) Uani 1 1 d . U . . .
C10 C 0.0417(2) 0.32939(19) 0.82702(17) 0.0202(6) Uani 1 1 d . U . . .
C11 C 0.0425(3) 0.3250(2) 0.91731(19) 0.0325(7) Uani 1 1 d . U . . .
H11A H -0.021267 0.306584 0.954668 0.049 Uiso 1 1 calc R U . . .
H11B H 0.032549 0.386187 0.941180 0.049 Uiso 1 1 calc R U . . .
H11C H 0.116531 0.279431 0.914247 0.049 Uiso 1 1 calc R U . . .
C12 C 0.39109(19) 0.17758(17) 0.78691(15) 0.0150(5) Uani 1 1 d . U . . .
C13 C 0.42190(19) 0.25052(18) 0.75369(15) 0.0143(5) Uani 1 1 d . U . . .
C14 C 0.3523(4) 0.0846(2) 0.5864(2) 0.0461(9) Uani 1 1 d . U . . .
H14A H 0.371110 0.054008 0.529259 0.069 Uiso 1 1 calc R U . . .
H14B H 0.278711 0.082111 0.627328 0.069 Uiso 1 1 calc R U . . .
H14C H 0.414175 0.052830 0.606469 0.069 Uiso 1 1 calc R U . . .
C15 C 0.3201(2) 0.46966(19) 0.63641(17) 0.0191(6) Uani 1 1 d . U . . .
C16 C 0.2819(3) 0.5670(2) 0.6812(2) 0.0292(7) Uani 1 1 d . U . . .
H16A H 0.330810 0.599058 0.644779 0.044 Uiso 1 1 calc R U . . .
H16B H 0.289619 0.563112 0.736991 0.044 Uiso 1 1 calc R U . . .
H16C H 0.200732 0.601543 0.690508 0.044 Uiso 1 1 calc R U . . .
C17 C 0.0520(2) 0.2355(2) 0.7897(2) 0.0266(6) Uani 1 1 d . U . . .
H17A H -0.014559 0.220002 0.826366 0.040 Uiso 1 1 calc R U . . .
H17B H 0.123911 0.187485 0.787773 0.040 Uiso 1 1 calc R U . . .
H17C H 0.053392 0.239095 0.731036 0.040 Uiso 1 1 calc R U . . .
C18 C -0.0736(2) 0.3999(2) 0.8314(2) 0.0293(7) Uani 1 1 d . U . . .
H18A H -0.136253 0.377636 0.862987 0.044 Uiso 1 1 calc R U . . .
H18B H -0.070360 0.407935 0.772690 0.044 Uiso 1 1 calc R U . . .
H18C H -0.088217 0.459522 0.861513 0.044 Uiso 1 1 calc R U . . .
C19 C 0.75437(19) 0.06095(18) 0.78277(16) 0.0158(5) Uani 1 1 d . U . . .
C20 C 0.7998(2) 0.07336(18) 0.84401(16) 0.0165(5) Uani 1 1 d . U . . .
C21 C 0.9145(2) 0.0193(2) 0.82872(18) 0.0230(6) Uani 1 1 d . U . . .
H21 H 0.944617 0.027577 0.869946 0.028 Uiso 1 1 calc R U . . .
C22 C 0.9861(2) -0.0451(2) 0.7572(2) 0.0274(6) Uani 1 1 d D U . . .
C23 C 0.9417(2) -0.0572(2) 0.69838(19) 0.0247(6) Uani 1 1 d . U . . .
H23 H 0.991245 -0.101876 0.648759 0.030 Uiso 1 1 calc R U . . .
C24 C 0.8274(2) -0.00744(18) 0.70713(17) 0.0183(5) Uani 1 1 d . U . . .
C25 C 0.57247(19) 0.35490(17) 0.76463(16) 0.0144(5) Uani 1 1 d . U . . .
C26 C 0.48298(19) 0.42612(18) 0.83287(16) 0.0161(5) Uani 1 1 d . U . . .
C27 C 0.4806(2) 0.51613(19) 0.82638(16) 0.0180(5) Uani 1 1 d . U . . .
H27 H 0.418260 0.563852 0.869244 0.022 Uiso 1 1 calc R U . . .
C28 C 0.5621(2) 0.54155(18) 0.76222(17) 0.0179(5) Uani 1 1 d . U . . .
C29 C 0.6562(2) 0.46954(19) 0.70367(17) 0.0187(5) Uani 1 1 d . U . . .
H29 H 0.717707 0.484210 0.662538 0.022 Uiso 1 1 calc R U . . .
C30 C 0.6651(2) 0.37836(18) 0.70198(16) 0.0150(5) Uani 1 1 d . U . . .
C31 C 0.4807(3) 0.2035(2) 0.49237(19) 0.0357(8) Uani 1 1 d . U . . .
H31A H 0.495928 0.166448 0.439463 0.054 Uiso 1 1 calc R U . . .
H31B H 0.543602 0.175123 0.512242 0.054 Uiso 1 1 calc R U . . .
H31C H 0.476121 0.266620 0.480429 0.054 Uiso 1 1 calc R U . . .
C32 C 0.2144(2) 0.2694(2) 0.54563(19) 0.0307(7) Uani 1 1 d . U . . .
H32A H 0.241160 0.258307 0.482577 0.046 Uiso 1 1 calc R U . . .
H32B H 0.185388 0.336213 0.564237 0.046 Uiso 1 1 calc R U . . .
H32C H 0.151892 0.245624 0.572857 0.046 Uiso 1 1 calc R U . . .
C33 C 0.4500(2) 0.4219(2) 0.61309(19) 0.0256(6) Uani 1 1 d . U . . .
H33A H 0.492170 0.453634 0.569803 0.038 Uiso 1 1 calc R U . . .
H33B H 0.475011 0.356999 0.589431 0.038 Uiso 1 1 calc R U . . .
H33C H 0.466404 0.424305 0.665058 0.038 Uiso 1 1 calc R U . . .
C34 C 0.2968(2) 0.4752(2) 0.55376(18) 0.0259(6) Uani 1 1 d . U . . .
H34A H 0.340293 0.509313 0.514800 0.039 Uiso 1 1 calc R U . . .
H34B H 0.213640 0.507440 0.568278 0.039 Uiso 1 1 calc R U . . .
H34C H 0.321597 0.412336 0.525176 0.039 Uiso 1 1 calc R U . . .
C35 C 0.4430(2) -0.0038(2) 0.77434(19) 0.0243(6) Uani 1 1 d . U . . .
C36 C 0.5488(2) -0.02117(19) 0.88131(17) 0.0191(5) Uani 1 1 d . U . . .
C37 C 0.3276(2) 0.1086(2) 0.92991(19) 0.0254(6) Uani 1 1 d . U . . .
C38 C 0.7326(2) 0.14281(19) 0.92850(16) 0.0178(5) Uani 1 1 d . U . . .
C39 C 0.8044(2) 0.1362(2) 0.98312(18) 0.0282(7) Uani 1 1 d . U . . .
H39A H 0.759106 0.183242 1.034136 0.042 Uiso 1 1 calc R U . . .
H39B H 0.875787 0.146669 0.948484 0.042 Uiso 1 1 calc R U . . .
H39C H 0.824337 0.074334 1.001604 0.042 Uiso 1 1 calc R U . . .
C40 C 1.1077(5) -0.1086(5) 0.7527(5) 0.0335(15) Uani 0.649(6) 1 d D U P A 1
C41 C 1.1830(5) -0.1658(6) 0.6647(4) 0.071(2) Uani 0.649(6) 1 d D U P A 1
H41A H 1.261593 -0.199212 0.661990 0.106 Uiso 0.649(6) 1 calc R U P A 1
H41B H 1.186184 -0.124705 0.619601 0.106 Uiso 0.649(6) 1 calc R U P A 1
H41C H 1.149910 -0.210527 0.655500 0.106 Uiso 0.649(6) 1 calc R U P A 1
C42 C 0.7950(2) -0.03941(19) 0.63531(17) 0.0208(6) Uani 1 1 d . U . . .
C43 C 0.7408(2) -0.1118(2) 0.66809(19) 0.0262(6) Uani 1 1 d . U . . .
H43A H 0.721673 -0.133979 0.623294 0.039 Uiso 1 1 calc R U . . .
H43B H 0.669882 -0.083897 0.720227 0.039 Uiso 1 1 calc R U . . .
H43C H 0.795906 -0.164025 0.681855 0.039 Uiso 1 1 calc R U . . .
C44 C 0.3831(2) 0.41839(18) 0.91573(16) 0.0172(5) Uani 1 1 d . U . . .
C45 C 0.2682(2) 0.4585(2) 0.90280(18) 0.0216(6) Uani 1 1 d . U . . .
H45A H 0.204437 0.455848 0.954985 0.032 Uiso 1 1 calc R U . . .
H45B H 0.273219 0.422068 0.853317 0.032 Uiso 1 1 calc R U . . .
H45C H 0.253822 0.523172 0.891863 0.032 Uiso 1 1 calc R U . . .
C46 C 0.5537(2) 0.64284(18) 0.76000(17) 0.0197(6) Uani 1 1 d . U . . .
C47 C 0.4309(3) 0.7068(2) 0.7756(3) 0.0429(9) Uani 1 1 d . U . . .
H47A H 0.428465 0.770582 0.769924 0.064 Uiso 1 1 calc R U . . .
H47B H 0.378293 0.704231 0.833950 0.064 Uiso 1 1 calc R U . . .
H47C H 0.406591 0.687031 0.732930 0.064 Uiso 1 1 calc R U . . .
C48 C 0.7760(2) 0.30856(18) 0.62998(17) 0.0178(5) Uani 1 1 d . U . . .
C49 C 0.7520(2) 0.28198(19) 0.55359(16) 0.0204(6) Uani 1 1 d . U . . .
H49A H 0.824328 0.239505 0.509221 0.031 Uiso 1 1 calc R U . . .
H49B H 0.721012 0.337987 0.529158 0.031 Uiso 1 1 calc R U . . .
H49C H 0.695287 0.251386 0.573361 0.031 Uiso 1 1 calc R U . . .
C50 C 0.6253(2) 0.1232(2) 0.98790(17) 0.0222(6) Uani 1 1 d . U . . .
H50A H 0.591212 0.161343 1.044145 0.033 Uiso 1 1 calc R U . . .
H50B H 0.648129 0.057399 0.995913 0.033 Uiso 1 1 calc R U . . .
H50C H 0.568019 0.138258 0.961531 0.033 Uiso 1 1 calc R U . . .
C51 C 0.7011(2) 0.24280(19) 0.90633(17) 0.0216(6) Uani 1 1 d . U . . .
H51A H 0.651111 0.286119 0.959584 0.032 Uiso 1 1 calc R U . . .
H51B H 0.660031 0.250079 0.867518 0.032 Uiso 1 1 calc R U . . .
H51C H 0.772216 0.255944 0.877749 0.032 Uiso 1 1 calc R U . . .
C52 C 1.1681(8) -0.0510(7) 0.7735(6) 0.054(3) Uani 0.649(6) 1 d D U P A 1
H52A H 1.248009 -0.090669 0.763631 0.082 Uiso 0.649(6) 1 calc R U P A 1
H52B H 1.126586 -0.023266 0.834267 0.082 Uiso 0.649(6) 1 calc R U P A 1
H52C H 1.168993 -0.001780 0.736245 0.082 Uiso 0.649(6) 1 calc R U P A 1
C53 C 1.0985(4) -0.1765(4) 0.8198(4) 0.0486(16) Uani 0.649(6) 1 d D U P A 1
H53A H 1.175741 -0.211445 0.818902 0.073 Uiso 0.649(6) 1 calc R U P A 1
H53B H 1.066222 -0.219691 0.805992 0.073 Uiso 0.649(6) 1 calc R U P A 1
H53C H 1.047477 -0.141991 0.877418 0.073 Uiso 0.649(6) 1 calc R U P A 1
C54 C 0.9035(2) -0.0873(2) 0.55156(19) 0.0323(7) Uani 1 1 d . U . . .
H54A H 0.879068 -0.098387 0.505654 0.048 Uiso 1 1 calc R U . . .
H54B H 0.951133 -0.146550 0.562460 0.048 Uiso 1 1 calc R U . . .
H54C H 0.948909 -0.047116 0.533566 0.048 Uiso 1 1 calc R U . . .
C55 C 0.7136(3) 0.0381(2) 0.60396(18) 0.0266(6) Uani 1 1 d . U . . .
H55A H 0.706961 0.011782 0.554273 0.040 Uiso 1 1 calc R U . . .
H55B H 0.745797 0.086849 0.586868 0.040 Uiso 1 1 calc R U . . .
H55C H 0.636641 0.064558 0.650927 0.040 Uiso 1 1 calc R U . . .
C56 C 0.3971(2) 0.32155(18) 0.94335(16) 0.0184(5) Uani 1 1 d . U . . .
H56A H 0.331195 0.325990 0.997099 0.028 Uiso 1 1 calc R U . . .
H56B H 0.469327 0.295748 0.952754 0.028 Uiso 1 1 calc R U . . .
H56C H 0.399555 0.280986 0.897857 0.028 Uiso 1 1 calc R U . . .
C57 C 0.3726(2) 0.4757(2) 0.99388(17) 0.0220(6) Uani 1 1 d . U . . .
H57A H 0.315684 0.465578 1.046613 0.033 Uiso 1 1 calc R U . . .
H57B H 0.347030 0.541627 0.986719 0.033 Uiso 1 1 calc R U . . .
H57C H 0.448147 0.456477 0.998365 0.033 Uiso 1 1 calc R U . . .
C58 C 0.5882(3) 0.6695(2) 0.8310(2) 0.0332(7) Uani 1 1 d . U . . .
H58A H 0.584806 0.733754 0.829512 0.050 Uiso 1 1 calc R U . . .
H58B H 0.667372 0.628079 0.821227 0.050 Uiso 1 1 calc R U . . .
H58C H 0.534504 0.663647 0.887675 0.050 Uiso 1 1 calc R U . . .
C59 C 0.6357(3) 0.6583(2) 0.6736(2) 0.0401(8) Uani 1 1 d . U . . .
H59A H 0.630629 0.722941 0.676475 0.060 Uiso 1 1 calc R U . . .
H59B H 0.613333 0.644895 0.627187 0.060 Uiso 1 1 calc R U . . .
H59C H 0.715486 0.616929 0.661843 0.060 Uiso 1 1 calc R U . . .
C60 C 0.8712(2) 0.3509(2) 0.59229(19) 0.0262(6) Uani 1 1 d . U . . .
H60A H 0.942697 0.303403 0.551948 0.039 Uiso 1 1 calc R U . . .
H60B H 0.886029 0.373382 0.639435 0.039 Uiso 1 1 calc R U . . .
H60C H 0.844970 0.402753 0.561625 0.039 Uiso 1 1 calc R U . . .
C61 C 0.8319(2) 0.22250(19) 0.66683(17) 0.0214(6) Uani 1 1 d . U . . .
H61A H 0.902472 0.180469 0.620646 0.032 Uiso 1 1 calc R U . . .
H61B H 0.777182 0.190615 0.690786 0.032 Uiso 1 1 calc R U . . .
H61C H 0.851815 0.241407 0.712628 0.032 Uiso 1 1 calc R U . . .
C53A C 1.1363(8) -0.1965(7) 0.7304(9) 0.053(3) Uani 0.351(6) 1 d D U P A 2
H53D H 1.217776 -0.232589 0.718970 0.079 Uiso 0.351(6) 1 calc R U P A 2
H53E H 1.116411 -0.215443 0.684632 0.079 Uiso 0.351(6) 1 calc R U P A 2
H53F H 1.086634 -0.207621 0.786364 0.079 Uiso 0.351(6) 1 calc R U P A 2
C40A C 1.1178(9) -0.0948(9) 0.7325(8) 0.035(2) Uani 0.351(6) 1 d D U P A 2
C52A C 1.1510(13) -0.0661(13) 0.8013(9) 0.039(3) Uani 0.351(6) 1 d D U P A 2
H52D H 1.231114 -0.105486 0.791007 0.058 Uiso 0.351(6) 1 calc R U P A 2
H52E H 1.098836 -0.072835 0.858256 0.058 Uiso 0.351(6) 1 calc R U P A 2
H52F H 1.144709 -0.001117 0.799599 0.058 Uiso 0.351(6) 1 calc R U P A 2
C41A C 1.1877(7) -0.0733(9) 0.6446(6) 0.049(3) Uani 0.351(6) 1 d D U P A 2
H41D H 1.268120 -0.117323 0.623627 0.074 Uiso 0.351(6) 1 calc R U P A 2
H41E H 1.186409 -0.010000 0.650447 0.074 Uiso 0.351(6) 1 calc R U P A 2
H41F H 1.153578 -0.078950 0.603335 0.074 Uiso 0.351(6) 1 calc R U P A 2

loop_
_atom_site_aniso_label
_atom_site_aniso_U_11
_atom_site_aniso_U_22
_atom_site_aniso_U_33
_atom_site_aniso_U_23
_atom_site_aniso_U_13
_atom_site_aniso_U_12
Fe1 0.0120(2) 0.0149(2) 0.0182(2) 0.00502(16) -0.00422(16) -0.00374(16)
Si1 0.0251(4) 0.0217(4) 0.0168(4) -0.0003(3) -0.0071(3) -0.0044(3)
O1 0.0112(8) 0.0205(10) 0.0179(9) 0.0052(7) -0.0066(7) -0.0055(7)
N1 0.0113(9) 0.0160(11) 0.0175(11) 0.0033(9) -0.0051(8) -0.0029(8)
C1 0.0123(11) 0.0151(13) 0.0245(13) 0.0032(10) -0.0048(10) -0.0012(10)
Si2 0.0104(3) 0.0160(4) 0.0138(4) 0.0024(3) -0.0038(3) -0.0031(3)
O2 0.0466(13) 0.0247(12) 0.0538(15) 0.0034(11) -0.0304(12) -0.0145(10)
N2 0.0122(9) 0.0184(11) 0.0165(10) 0.0042(9) -0.0048(8) -0.0048(8)
C2 0.0183(12) 0.0236(15) 0.0272(15) 0.0040(12) -0.0094(11) -0.0049(11)
P3 0.0110(3) 0.0147(4) 0.0154(3) 0.0039(3) -0.0039(2) -0.0032(3)
O3 0.0240(10) 0.0224(11) 0.0295(11) 0.0119(9) -0.0089(8) -0.0034(8)
C3 0.0229(13) 0.0248(16) 0.0422(17) 0.0097(13) -0.0192(13) -0.0027(12)
P4 0.0101(3) 0.0133(4) 0.0148(3) 0.0022(3) -0.0031(2) -0.0025(3)
O4 0.0210(10) 0.0372(13) 0.0309(12) 0.0133(10) 0.0026(9) 0.0021(9)
C4 0.0207(13) 0.0213(16) 0.0469(18) 0.0006(13) -0.0109(13) 0.0032(12)
C5 0.0234(13) 0.0240(16) 0.0340(16) -0.0054(13) -0.0070(12) -0.0010(12)
C6 0.0186(12) 0.0214(15) 0.0252(14) -0.0010(11) -0.0097(11) 0.0001(11)
C7 0.0161(11) 0.0184(13) 0.0142(12) 0.0041(10) -0.0084(9) -0.0047(10)
C10 0.0129(11) 0.0237(15) 0.0201(13) 0.0046(11) -0.0026(10) -0.0065(10)
C11 0.0285(15) 0.044(2) 0.0224(15) 0.0112(13) -0.0041(12) -0.0164(14)
C12 0.0096(10) 0.0161(13) 0.0145(12) -0.0011(10) -0.0037(9) -0.0001(9)
C13 0.0121(10) 0.0161(13) 0.0132(12) 0.0041(10) -0.0051(9) -0.0032(9)
C14 0.078(3) 0.0269(19) 0.0291(18) -0.0027(14) -0.0175(18) -0.0170(18)
C15 0.0158(11) 0.0212(14) 0.0208(13) 0.0096(11) -0.0073(10) -0.0076(10)
C16 0.0335(15) 0.0257(16) 0.0327(17) 0.0087(13) -0.0120(13) -0.0168(13)
C17 0.0170(12) 0.0265(16) 0.0375(17) 0.0073(13) -0.0078(12) -0.0125(12)
C18 0.0120(12) 0.0284(17) 0.0400(18) 0.0062(13) -0.0043(11) -0.0052(11)
C19 0.0114(10) 0.0154(13) 0.0162(12) 0.0045(10) -0.0024(9) -0.0030(10)
C20 0.0131(11) 0.0168(13) 0.0162(12) 0.0047(10) -0.0028(9) -0.0047(10)
C21 0.0157(12) 0.0244(15) 0.0262(14) 0.0007(11) -0.0091(10) -0.0032(11)
C22 0.0123(11) 0.0279(15) 0.0351(16) 0.0013(12) -0.0071(11) -0.0016(11)
C23 0.0136(12) 0.0211(15) 0.0299(15) -0.0030(12) -0.0029(10) -0.0013(11)
C24 0.0142(11) 0.0162(13) 0.0198(13) 0.0040(10) -0.0021(9) -0.0049(10)
C25 0.0116(10) 0.0149(13) 0.0139(12) 0.0019(10) -0.0038(9) -0.0029(9)
C26 0.0117(10) 0.0168(13) 0.0171(12) 0.0024(10) -0.0054(9) -0.0024(10)
C27 0.0168(11) 0.0170(13) 0.0152(12) -0.0001(10) -0.0040(9) -0.0027(10)
C28 0.0169(11) 0.0169(13) 0.0200(13) 0.0047(10) -0.0094(10) -0.0039(10)
C29 0.0138(11) 0.0212(14) 0.0208(13) 0.0058(11) -0.0059(10) -0.0069(10)
C30 0.0117(10) 0.0190(13) 0.0142(12) 0.0054(10) -0.0055(9) -0.0053(10)
C31 0.0299(15) 0.041(2) 0.0184(15) -0.0037(13) -0.0015(12) -0.0007(14)
C32 0.0284(14) 0.0398(19) 0.0249(15) 0.0032(13) -0.0117(12) -0.0122(14)
C33 0.0184(12) 0.0313(17) 0.0305(16) 0.0180(13) -0.0112(11) -0.0117(12)
C34 0.0208(13) 0.0306(17) 0.0249(15) 0.0117(12) -0.0093(11) -0.0078(12)
C35 0.0207(12) 0.0193(14) 0.0331(16) 0.0123(12) -0.0117(11) -0.0069(11)
C36 0.0176(11) 0.0172(14) 0.0192(13) 0.0039(11) -0.0020(10) -0.0081(10)
C37 0.0193(12) 0.0208(15) 0.0288(15) 0.0100(12) -0.0071(11) -0.0017(11)
C38 0.0158(11) 0.0203(14) 0.0143(12) 0.0025(10) -0.0050(9) -0.0041(10)
C39 0.0232(13) 0.0372(18) 0.0202(14) 0.0016(13) -0.0089(11) -0.0057(13)
C40 0.013(2) 0.030(3) 0.047(3) -0.007(2) -0.009(2) 0.0012(19)
C41 0.031(3) 0.088(5) 0.053(4) -0.011(3) -0.016(3) 0.026(3)
C42 0.0184(12) 0.0159(14) 0.0208(13) -0.0027(11) -0.0027(10) -0.0029(10)
C43 0.0273(14) 0.0212(15) 0.0272(15) 0.0000(12) -0.0083(12) -0.0078(12)
C44 0.0106(11) 0.0179(13) 0.0172(12) 0.0019(10) -0.0018(9) -0.0025(10)
C45 0.0145(12) 0.0230(15) 0.0225(14) 0.0018(11) -0.0053(10) -0.0034(11)
C46 0.0243(12) 0.0149(13) 0.0188(13) 0.0023(10) -0.0067(10) -0.0076(11)
C47 0.0328(16) 0.0208(17) 0.076(3) 0.0130(17) -0.0258(17) -0.0062(14)
C48 0.0122(11) 0.0170(13) 0.0195(13) 0.0050(10) -0.0016(9) -0.0051(10)
C49 0.0161(12) 0.0216(15) 0.0157(13) 0.0020(11) -0.0009(10) -0.0035(11)
C50 0.0187(12) 0.0233(15) 0.0183(13) 0.0033(11) -0.0024(10) -0.0056(11)
C51 0.0197(12) 0.0214(14) 0.0214(14) 0.0009(11) -0.0060(10) -0.0070(11)
C52 0.015(3) 0.043(4) 0.098(7) 0.000(4) -0.015(4) -0.010(3)
C53 0.027(2) 0.040(3) 0.073(4) 0.019(3) -0.023(3) -0.002(2)
C54 0.0264(14) 0.0378(19) 0.0206(15) -0.0043(13) -0.0008(12) -0.0064(13)
C55 0.0366(15) 0.0226(15) 0.0183(14) -0.0002(11) -0.0132(12) -0.0052(13)
C56 0.0149(11) 0.0195(14) 0.0144(12) 0.0015(10) -0.0014(9) -0.0036(10)
C57 0.0208(12) 0.0227(15) 0.0171(13) 0.0005(11) -0.0030(10) -0.0065(11)
C58 0.0401(17) 0.0281(17) 0.0332(17) 0.0038(13) -0.0155(14) -0.0135(14)
C59 0.061(2) 0.0273(18) 0.0258(17) 0.0061(14) -0.0059(15) -0.0208(16)
C60 0.0145(12) 0.0258(16) 0.0309(16) 0.0080(12) -0.0003(11) -0.0082(11)
C61 0.0125(11) 0.0207(14) 0.0215(14) 0.0057(11) -0.0015(10) -0.0006(10)
C53A 0.024(4) 0.040(5) 0.091(7) -0.003(5) -0.031(5) 0.002(4)
C40A 0.010(3) 0.034(4) 0.050(4) -0.008(4) -0.010(3) 0.005(3)
C52A 0.010(5) 0.046(7) 0.048(6) -0.005(5) -0.010(5) 0.004(4)
C41A 0.012(4) 0.071(7) 0.050(5) -0.013(5) 0.000(3) -0.011(4)

loop_
_atom_type_symbol
_atom_type_description
_atom_type_scat_dispersion_real
_atom_type_scat_dispersion_imag
_atom_type_scat_source
C C 0.0033 0.0016 'International Tables Vol C Tables 4.2.6.8 and 6.1.1.4'
H H 0.0000 0.0000 'International Tables Vol C Tables 4.2.6.8 and 6.1.1.4'
Fe Fe 0.3463 0.8444 'International Tables Vol C Tables 4.2.6.8 and 6.1.1.4'
N N 0.0061 0.0033 'International Tables Vol C Tables 4.2.6.8 and 6.1.1.4'
O O 0.0106 0.0060 'International Tables Vol C Tables 4.2.6.8 and 6.1.1.4'
P P 0.1023 0.0942 'International Tables Vol C Tables 4.2.6.8 and 6.1.1.4'
Si Si 0.0817 0.0704 'International Tables Vol C Tables 4.2.6.8 and 6.1.1.4'

loop_
_geom_angle_atom_site_label_1
_geom_angle_atom_site_label_2
_geom_angle_atom_site_label_3
_geom_angle
_geom_angle_site_symmetry_1
_geom_angle_site_symmetry_3
_geom_angle_publ_flag
C12 Fe1 P3 83.91(7) . . ?
C35 Fe1 P3 127.77(9) . . ?
C35 Fe1 C12 89.02(11) . . ?
C35 Fe1 C36 94.28(12) . . ?
C35 Fe1 C37 99.83(13) . . ?
C36 Fe1 P3 89.43(8) . . ?
C36 Fe1 C12 173.27(11) . . ?
C37 Fe1 P3 130.88(10) . . ?
C37 Fe1 C12 85.78(11) . . ?
C37 Fe1 C36 99.40(12) . . ?
C14 Si1 Si2 109.31(11) . . ?
C14 Si1 C31 105.31(17) . . ?
C14 Si1 C32 108.75(17) . . ?
C31 Si1 Si2 113.75(11) . . ?
C31 Si1 C32 110.59(14) . . ?
C32 Si1 Si2 108.97(10) . . ?
C12 O1 Si2 90.35(15) . . ?
C7 N1 Si2 89.81(16) . . ?
C7 N1 C15 128.7(2) . . ?
C15 N1 Si2 140.77(16) . . ?
C2 C1 C6 119.6(2) . . ?
C2 C1 C7 121.4(2) . . ?
C6 C1 C7 119.1(2) . . ?
Si1 Si2 C7 107.84(7) . . ?
O1 Si2 Si1 99.19(7) . . ?
O1 Si2 N1 157.83(9) . . ?
O1 Si2 N2 94.56(9) . . ?
O1 Si2 C7 127.78(9) . . ?
O1 Si2 C12 36.97(8) . . ?
O1 Si2 C13 73.88(9) . . ?
N1 Si2 Si1 99.84(7) . . ?
N1 Si2 C7 33.74(8) . . ?
N1 Si2 C12 140.64(10) . . ?
N2 Si2 Si1 110.94(7) . . ?
N2 Si2 N1 67.98(9) . . ?
N2 Si2 C7 34.25(9) . . ?
N2 Si2 C12 119.27(9) . . ?
N2 Si2 C13 130.40(10) . . ?
C12 Si2 Si1 110.90(7) . . ?
C12 Si2 C7 140.30(9) . . ?
C13 Si2 Si1 118.43(8) . . ?
C13 Si2 N1 106.42(10) . . ?
C13 Si2 C7 124.69(10) . . ?
C13 Si2 C12 37.07(10) . . ?
C7 N2 Si2 95.01(15) . . ?
C7 N2 C10 131.3(2) . . ?
C10 N2 Si2 133.60(18) . . ?
C1 C2 H2 120.2 . . ?
C3 C2 C1 119.6(3) . . ?
C3 C2 H2 120.2 . . ?
Fe1 P3 P4 111.05(3) . . ?
C19 P3 Fe1 127.17(9) . . ?
C19 P3 P4 116.57(8) . . ?
C2 C3 H3 119.8 . . ?
C4 C3 C2 120.4(3) . . ?
C4 C3 H3 119.8 . . ?
C13 P4 P3 92.95(9) . . ?
C13 P4 C25 113.78(11) . . ?
C25 P4 P3 119.96(8) . . ?
C3 C4 H4 120.0 . . ?
C5 C4 C3 120.0(3) . . ?
C5 C4 H4 120.0 . . ?
C4 C5 H5 119.9 . . ?
C4 C5 C6 120.2(3) . . ?
C6 C5 H5 119.9 . . ?
C1 C6 H6 119.9 . . ?
C5 C6 C1 120.3(3) . . ?
C5 C6 H6 119.9 . . ?
N1 C7 C1 126.5(2) . . ?
N1 C7 Si2 56.45(13) . . ?
N1 C7 N2 107.2(2) . . ?
C1 C7 Si2 176.49(19) . . ?
N2 C7 C1 126.2(2) . . ?
N2 C7 Si2 50.74(12) . . ?
N2 C10 C11 108.2(2) . . ?
N2 C10 C17 107.9(2) . . ?
N2 C10 C18 113.8(2) . . ?
C11 C10 C17 110.5(2) . . ?
C11 C10 C18 109.7(2) . . ?
C18 C10 C17 106.7(2) . . ?
C10 C11 H11A 109.5 . . ?
C10 C11 H11B 109.5 . . ?
C10 C11 H11C 109.5 . . ?
H11A C11 H11B 109.5 . . ?
H11A C11 H11C 109.5 . . ?
H11B C11 H11C 109.5 . . ?
Fe1 C12 Si2 169.67(14) . . ?
O1 C12 Fe1 119.65(18) . . ?
O1 C12 Si2 52.68(11) . . ?
O1 C12 C13 108.4(2) . . ?
C13 C12 Fe1 131.94(18) . . ?
C13 C12 Si2 55.97(13) . . ?
P4 C13 Si2 146.33(15) . . ?
C12 C13 Si2 86.96(16) . . ?
C12 C13 P4 118.53(18) . . ?
Si1 C14 H14A 109.5 . . ?
Si1 C14 H14B 109.5 . . ?
Si1 C14 H14C 109.5 . . ?
H14A C14 H14B 109.5 . . ?
H14A C14 H14C 109.5 . . ?
H14B C14 H14C 109.5 . . ?
N1 C15 C16 114.0(2) . . ?
N1 C15 C33 105.9(2) . . ?
N1 C15 C34 109.8(2) . . ?
C16 C15 C33 108.1(2) . . ?
C16 C15 C34 109.8(2) . . ?
C33 C15 C34 109.2(2) . . ?
C15 C16 H16A 109.5 . . ?
C15 C16 H16B 109.5 . . ?
C15 C16 H16C 109.5 . . ?
H16A C16 H16B 109.5 . . ?
H16A C16 H16C 109.5 . . ?
H16B C16 H16C 109.5 . . ?
C10 C17 H17A 109.5 . . ?
C10 C17 H17B 109.5 . . ?
C10 C17 H17C 109.5 . . ?
H17A C17 H17B 109.5 . . ?
H17A C17 H17C 109.5 . . ?
H17B C17 H17C 109.5 . . ?
C10 C18 H18A 109.5 . . ?
C10 C18 H18B 109.5 . . ?
C10 C18 H18C 109.5 . . ?
H18A C18 H18B 109.5 . . ?
H18A C18 H18C 109.5 . . ?
H18B C18 H18C 109.5 . . ?
C20 C19 P3 120.84(18) . . ?
C20 C19 C24 119.5(2) . . ?
C24 C19 P3 119.54(19) . . ?
C19 C20 C38 125.7(2) . . ?
C21 C20 C19 118.5(2) . . ?
C21 C20 C38 115.7(2) . . ?
C20 C21 H21 118.4 . . ?
C22 C21 C20 123.2(3) . . ?
C22 C21 H21 118.4 . . ?
C21 C22 C40 118.1(4) . . ?
C21 C22 C40A 123.7(6) . . ?
C23 C22 C21 118.0(2) . . ?
C23 C22 C40 123.4(4) . . ?
C23 C22 C40A 117.8(5) . . ?
C22 C23 H23 118.1 . . ?
C22 C23 C24 123.9(3) . . ?
C24 C23 H23 118.1 . . ?
C19 C24 C42 129.0(2) . . ?
C23 C24 C19 116.8(2) . . ?
C23 C24 C42 114.0(2) . . ?
C26 C25 P4 126.15(18) . . ?
C26 C25 C30 118.0(2) . . ?
C30 C25 P4 113.94(18) . . ?
C25 C26 C44 129.5(2) . . ?
C27 C26 C25 117.6(2) . . ?
C27 C26 C44 112.9(2) . . ?
C26 C27 H27 117.6 . . ?
C28 C27 C26 124.8(2) . . ?
C28 C27 H27 117.6 . . ?
C27 C28 C29 116.2(2) . . ?
C27 C28 C46 121.6(2) . . ?
C29 C28 C46 122.0(2) . . ?
C28 C29 H29 118.2 . . ?
C30 C29 C28 123.7(2) . . ?
C30 C29 H29 118.2 . . ?
C25 C30 C48 125.5(2) . . ?
C29 C30 C25 118.8(2) . . ?
C29 C30 C48 115.8(2) . . ?
Si1 C31 H31A 109.5 . . ?
Si1 C31 H31B 109.5 . . ?
Si1 C31 H31C 109.5 . . ?
H31A C31 H31B 109.5 . . ?
H31A C31 H31C 109.5 . . ?
H31B C31 H31C 109.5 . . ?
Si1 C32 H32A 109.5 . . ?
Si1 C32 H32B 109.5 . . ?
Si1 C32 H32C 109.5 . . ?
H32A C32 H32B 109.5 . . ?
H32A C32 H32C 109.5 . . ?
H32B C32 H32C 109.5 . . ?
C15 C33 H33A 109.5 . . ?
C15 C33 H33B 109.5 . . ?
C15 C33 H33C 109.5 . . ?
H33A C33 H33B 109.5 . . ?
H33A C33 H33C 109.5 . . ?
H33B C33 H33C 109.5 . . ?
C15 C34 H34A 109.5 . . ?
C15 C34 H34B 109.5 . . ?
C15 C34 H34C 109.5 . . ?
H34A C34 H34B 109.5 . . ?
H34A C34 H34C 109.5 . . ?
H34B C34 H34C 109.5 . . ?
O2 C35 Fe1 176.8(3) . . ?
O3 C36 Fe1 177.8(2) . . ?
O4 C37 Fe1 176.9(3) . . ?
C39 C38 C20 113.0(2) . . ?
C39 C38 C51 105.6(2) . . ?
C50 C38 C20 111.1(2) . . ?
C50 C38 C39 105.0(2) . . ?
C50 C38 C51 112.2(2) . . ?
C51 C38 C20 109.8(2) . . ?
C38 C39 H39A 109.5 . . ?
C38 C39 H39B 109.5 . . ?
C38 C39 H39C 109.5 . . ?
H39A C39 H39B 109.5 . . ?
H39A C39 H39C 109.5 . . ?
H39B C39 H39C 109.5 . . ?
C41 C40 C22 111.8(5) . . ?
C41 C40 C53 107.3(6) . . ?
C52 C40 C22 110.2(6) . . ?
C52 C40 C41 109.7(7) . . ?
C52 C40 C53 106.1(6) . . ?
C53 C40 C22 111.6(5) . . ?
C40 C41 H41A 109.5 . . ?
C40 C41 H41B 109.5 . . ?
C40 C41 H41C 109.5 . . ?
H41A C41 H41B 109.5 . . ?
H41A C41 H41C 109.5 . . ?
H41B C41 H41C 109.5 . . ?
C43 C42 C24 108.2(2) . . ?
C43 C42 C54 106.5(2) . . ?
C43 C42 C55 109.6(2) . . ?
C54 C42 C24 111.9(2) . . ?
C54 C42 C55 103.9(2) . . ?
C55 C42 C24 116.3(2) . . ?
C42 C43 H43A 109.5 . . ?
C42 C43 H43B 109.5 . . ?
C42 C43 H43C 109.5 . . ?
H43A C43 H43B 109.5 . . ?
H43A C43 H43C 109.5 . . ?
H43B C43 H43C 109.5 . . ?
C45 C44 C26 108.6(2) . . ?
C56 C44 C26 117.1(2) . . ?
C56 C44 C45 108.7(2) . . ?
C57 C44 C26 109.6(2) . . ?
C57 C44 C45 108.4(2) . . ?
C57 C44 C56 104.1(2) . . ?
C44 C45 H45A 109.5 . . ?
C44 C45 H45B 109.5 . . ?
C44 C45 H45C 109.5 . . ?
H45A C45 H45B 109.5 . . ?
H45A C45 H45C 109.5 . . ?
H45B C45 H45C 109.5 . . ?
C28 C46 C58 108.7(2) . . ?
C47 C46 C28 110.7(2) . . ?
C47 C46 C58 109.4(3) . . ?
C47 C46 C59 108.1(3) . . ?
C59 C46 C28 112.5(2) . . ?
C59 C46 C58 107.5(2) . . ?
C46 C47 H47A 109.5 . . ?
C46 C47 H47B 109.5 . . ?
C46 C47 H47C 109.5 . . ?
H47A C47 H47B 109.5 . . ?
H47A C47 H47C 109.5 . . ?
H47B C47 H47C 109.5 . . ?
C49 C48 C30 112.2(2) . . ?
C49 C48 C60 106.1(2) . . ?
C49 C48 C61 111.4(2) . . ?
C60 C48 C30 111.2(2) . . ?
C61 C48 C30 111.1(2) . . ?
C61 C48 C60 104.6(2) . . ?
C48 C49 H49A 109.5 . . ?
C48 C49 H49B 109.5 . . ?
C48 C49 H49C 109.5 . . ?
H49A C49 H49B 109.5 . . ?
H49A C49 H49C 109.5 . . ?
H49B C49 H49C 109.5 . . ?
C38 C50 H50A 109.5 . . ?
C38 C50 H50B 109.5 . . ?
C38 C50 H50C 109.5 . . ?
H50A C50 H50B 109.5 . . ?
H50A C50 H50C 109.5 . . ?
H50B C50 H50C 109.5 . . ?
C38 C51 H51A 109.5 . . ?
C38 C51 H51B 109.5 . . ?
C38 C51 H51C 109.5 . . ?
H51A C51 H51B 109.5 . . ?
H51A C51 H51C 109.5 . . ?
H51B C51 H51C 109.5 . . ?
C40 C52 H52A 109.5 . . ?
C40 C52 H52B 109.5 . . ?
C40 C52 H52C 109.5 . . ?
H52A C52 H52B 109.5 . . ?
H52A C52 H52C 109.5 . . ?
H52B C52 H52C 109.5 . . ?
C40 C53 H53A 109.5 . . ?
C40 C53 H53B 109.5 . . ?
C40 C53 H53C 109.5 . . ?
H53A C53 H53B 109.5 . . ?
H53A C53 H53C 109.5 . . ?
H53B C53 H53C 109.5 . . ?
C42 C54 H54A 109.5 . . ?
C42 C54 H54B 109.5 . . ?
C42 C54 H54C 109.5 . . ?
H54A C54 H54B 109.5 . . ?
H54A C54 H54C 109.5 . . ?
H54B C54 H54C 109.5 . . ?
C42 C55 H55A 109.5 . . ?
C42 C55 H55B 109.5 . . ?
C42 C55 H55C 109.5 . . ?
H55A C55 H55B 109.5 . . ?
H55A C55 H55C 109.5 . . ?
H55B C55 H55C 109.5 . . ?
C44 C56 H56A 109.5 . . ?
C44 C56 H56B 109.5 . . ?
C44 C56 H56C 109.5 . . ?
H56A C56 H56B 109.5 . . ?
H56A C56 H56C 109.5 . . ?
H56B C56 H56C 109.5 . . ?
C44 C57 H57A 109.5 . . ?
C44 C57 H57B 109.5 . . ?
C44 C57 H57C 109.5 . . ?
H57A C57 H57B 109.5 . . ?
H57A C57 H57C 109.5 . . ?
H57B C57 H57C 109.5 . . ?
C46 C58 H58A 109.5 . . ?
C46 C58 H58B 109.5 . . ?
C46 C58 H58C 109.5 . . ?
H58A C58 H58B 109.5 . . ?
H58A C58 H58C 109.5 . . ?
H58B C58 H58C 109.5 . . ?
C46 C59 H59A 109.5 . . ?
C46 C59 H59B 109.5 . . ?
C46 C59 H59C 109.5 . . ?
H59A C59 H59B 109.5 . . ?
H59A C59 H59C 109.5 . . ?
H59B C59 H59C 109.5 . . ?
C48 C60 H60A 109.5 . . ?
C48 C60 H60B 109.5 . . ?
C48 C60 H60C 109.5 . . ?
H60A C60 H60B 109.5 . . ?
H60A C60 H60C 109.5 . . ?
H60B C60 H60C 109.5 . . ?
C48 C61 H61A 109.5 . . ?
C48 C61 H61B 109.5 . . ?
C48 C61 H61C 109.5 . . ?
H61A C61 H61B 109.5 . . ?
H61A C61 H61C 109.5 . . ?
H61B C61 H61C 109.5 . . ?
H53D C53A H53E 109.5 . . ?
H53D C53A H53F 109.5 . . ?
H53E C53A H53F 109.5 . . ?
C40A C53A H53D 109.5 . . ?
C40A C53A H53E 109.5 . . ?
C40A C53A H53F 109.5 . . ?
C53A C40A C22 104.7(9) . . ?
C53A C40A C41A 111.2(10) . . ?
C52A C40A C22 109.6(10) . . ?
C52A C40A C53A 109.6(12) . . ?
C52A C40A C41A 110.4(11) . . ?
C41A C40A C22 111.2(9) . . ?
C40A C52A H52D 109.5 . . ?
C40A C52A H52E 109.5 . . ?
C40A C52A H52F 109.5 . . ?
H52D C52A H52E 109.5 . . ?
H52D C52A H52F 109.5 . . ?
H52E C52A H52F 109.5 . . ?
C40A C41A H41D 109.5 . . ?
C40A C41A H41E 109.5 . . ?
C40A C41A H41F 109.5 . . ?
H41D C41A H41E 109.5 . . ?
H41D C41A H41F 109.5 . . ?
H41E C41A H41F 109.5 . . ?

loop_
_geom_bond_atom_site_label_1
_geom_bond_atom_site_label_2
_geom_bond_distance
_geom_bond_site_symmetry_2
_geom_bond_publ_flag
Fe1 P3 2.1132(7) . ?
Fe1 C12 1.982(2) . ?
Fe1 C35 1.780(3) . ?
Fe1 C36 1.806(3) . ?
Fe1 C37 1.804(3) . ?
Si1 Si2 2.3451(10) . ?
Si1 C14 1.862(4) . ?
Si1 C31 1.883(3) . ?
Si1 C32 1.889(3) . ?
O1 Si2 1.8077(19) . ?
O1 C12 1.367(3) . ?
N1 Si2 1.974(2) . ?
N1 C7 1.316(3) . ?
N1 C15 1.480(3) . ?
C1 C2 1.387(4) . ?
C1 C6 1.391(4) . ?
C1 C7 1.498(3) . ?
Si2 N2 1.841(2) . ?
Si2 C7 2.369(3) . ?
Si2 C12 2.273(3) . ?
Si2 C13 1.886(2) . ?
O2 C35 1.153(4) . ?
N2 C7 1.338(3) . ?
N2 C10 1.490(3) . ?
C2 H2 0.9500 . ?
C2 C3 1.390(4) . ?
P3 P4 2.2029(9) . ?
P3 C19 1.845(2) . ?
O3 C36 1.144(3) . ?
C3 H3 0.9500 . ?
C3 C4 1.379(4) . ?
P4 C13 1.759(2) . ?
P4 C25 1.859(3) . ?
O4 C37 1.132(3) . ?
C4 H4 0.9500 . ?
C4 C5 1.376(4) . ?
C5 H5 0.9500 . ?
C5 C6 1.379(4) . ?
C6 H6 0.9500 . ?
C10 C11 1.521(4) . ?
C10 C17 1.532(4) . ?
C10 C18 1.525(4) . ?
C11 H11A 0.9800 . ?
C11 H11B 0.9800 . ?
C11 H11C 0.9800 . ?
C12 C13 1.372(4) . ?
C14 H14A 0.9800 . ?
C14 H14B 0.9800 . ?
C14 H14C 0.9800 . ?
C15 C16 1.521(4) . ?
C15 C33 1.524(3) . ?
C15 C34 1.527(4) . ?
C16 H16A 0.9800 . ?
C16 H16B 0.9800 . ?
C16 H16C 0.9800 . ?
C17 H17A 0.9800 . ?
C17 H17B 0.9800 . ?
C17 H17C 0.9800 . ?
C18 H18A 0.9800 . ?
C18 H18B 0.9800 . ?
C18 H18C 0.9800 . ?
C19 C20 1.419(4) . ?
C19 C24 1.447(3) . ?
C20 C21 1.393(3) . ?
C20 C38 1.552(3) . ?
C21 H21 0.9500 . ?
C21 C22 1.370(4) . ?
C22 C23 1.371(4) . ?
C22 C40 1.555(7) . ?
C22 C40A 1.544(11) . ?
C23 H23 0.9500 . ?
C23 C24 1.402(3) . ?
C24 C42 1.563(4) . ?
C25 C26 1.438(3) . ?
C25 C30 1.447(3) . ?
C26 C27 1.386(4) . ?
C26 C44 1.564(3) . ?
C27 H27 0.9500 . ?
C27 C28 1.380(4) . ?
C28 C29 1.391(4) . ?
C28 C46 1.533(4) . ?
C29 H29 0.9500 . ?
C29 C30 1.374(4) . ?
C30 C48 1.557(3) . ?
C31 H31A 0.9800 . ?
C31 H31B 0.9800 . ?
C31 H31C 0.9800 . ?
C32 H32A 0.9800 . ?
C32 H32B 0.9800 . ?
C32 H32C 0.9800 . ?
C33 H33A 0.9800 . ?
C33 H33B 0.9800 . ?
C33 H33C 0.9800 . ?
C34 H34A 0.9800 . ?
C34 H34B 0.9800 . ?
C34 H34C 0.9800 . ?
C38 C39 1.535(3) . ?
C38 C50 1.536(3) . ?
C38 C51 1.537(4) . ?
C39 H39A 0.9800 . ?
C39 H39B 0.9800 . ?
C39 H39C 0.9800 . ?
C40 C41 1.517(9) . ?
C40 C52 1.509(9) . ?
C40 C53 1.529(9) . ?
C41 H41A 0.9800 . ?
C41 H41B 0.9800 . ?
C41 H41C 0.9800 . ?
C42 C43 1.523(4) . ?
C42 C54 1.549(4) . ?
C42 C55 1.551(4) . ?
C43 H43A 0.9800 . ?
C43 H43B 0.9800 . ?
C43 H43C 0.9800 . ?
C44 C45 1.540(3) . ?
C44 C56 1.532(4) . ?
C44 C57 1.530(4) . ?
C45 H45A 0.9800 . ?
C45 H45B 0.9800 . ?
C45 H45C 0.9800 . ?
C46 C47 1.519(4) . ?
C46 C58 1.537(4) . ?
C46 C59 1.531(4) . ?
C47 H47A 0.9800 . ?
C47 H47B 0.9800 . ?
C47 H47C 0.9800 . ?
C48 C49 1.527(4) . ?
C48 C60 1.549(3) . ?
C48 C61 1.533(4) . ?
C49 H49A 0.9800 . ?
C49 H49B 0.9800 . ?
C49 H49C 0.9800 . ?
C50 H50A 0.9800 . ?
C50 H50B 0.9800 . ?
C50 H50C 0.9800 . ?
C51 H51A 0.9800 . ?
C51 H51B 0.9800 . ?
C51 H51C 0.9800 . ?
C52 H52A 0.9800 . ?
C52 H52B 0.9800 . ?
C52 H52C 0.9800 . ?
C53 H53A 0.9800 . ?
C53 H53B 0.9800 . ?
C53 H53C 0.9800 . ?
C54 H54A 0.9800 . ?
C54 H54B 0.9800 . ?
C54 H54C 0.9800 . ?
C55 H55A 0.9800 . ?
C55 H55B 0.9800 . ?
C55 H55C 0.9800 . ?
C56 H56A 0.9800 . ?
C56 H56B 0.9800 . ?
C56 H56C 0.9800 . ?
C57 H57A 0.9800 . ?
C57 H57B 0.9800 . ?
C57 H57C 0.9800 . ?
C58 H58A 0.9800 . ?
C58 H58B 0.9800 . ?
C58 H58C 0.9800 . ?
C59 H59A 0.9800 . ?
C59 H59B 0.9800 . ?
C59 H59C 0.9800 . ?
C60 H60A 0.9800 . ?
C60 H60B 0.9800 . ?
C60 H60C 0.9800 . ?
C61 H61A 0.9800 . ?
C61 H61B 0.9800 . ?
C61 H61C 0.9800 . ?
C53A H53D 0.9800 . ?
C53A H53E 0.9800 . ?
C53A H53F 0.9800 . ?
C53A C40A 1.506(14) . ?
C40A C52A 1.505(13) . ?
C40A C41A 1.527(13) . ?
C52A H52D 0.9800 . ?
C52A H52E 0.9800 . ?
C52A H52F 0.9800 . ?
C41A H41D 0.9800 . ?
C41A H41E 0.9800 . ?
C41A H41F 0.9800 . ?

loop_
_geom_torsion_atom_site_label_1
_geom_torsion_atom_site_label_2
_geom_torsion_atom_site_label_3
_geom_torsion_atom_site_label_4
_geom_torsion
_geom_torsion_site_symmetry_1
_geom_torsion_site_symmetry_2
_geom_torsion_site_symmetry_3
_geom_torsion_site_symmetry_4
_geom_torsion_publ_flag
Fe1 P3 C19 C20 -105.1(2) . . . . ?
Fe1 P3 C19 C24 70.6(2) . . . . ?
Fe1 C12 C13 Si2 171.56(19) . . . . ?
Fe1 C12 C13 P4 14.7(3) . . . . ?
Si1 Si2 N2 C7 -91.20(15) . . . . ?
Si1 Si2 N2 C10 86.7(2) . . . . ?
Si1 Si2 C13 P4 54.0(3) . . . . ?
Si1 Si2 C13 C12 -87.50(15) . . . . ?
O1 Si2 N2 C7 167.14(16) . . . . ?
O1 Si2 N2 C10 -15.0(2) . . . . ?
O1 Si2 C13 P4 145.9(3) . . . . ?
O1 Si2 C13 C12 4.37(14) . . . . ?
O1 C12 C13 Si2 -5.86(19) . . . . ?
O1 C12 C13 P4 -162.74(16) . . . . ?
N1 Si2 N2 C7 1.24(15) . . . . ?
N1 Si2 N2 C10 179.1(3) . . . . ?
N1 Si2 C13 P4 -57.2(3) . . . . ?
N1 Si2 C13 C12 161.27(14) . . . . ?
C1 C2 C3 C4 -1.7(4) . . . . ?
Si2 O1 C12 Fe1 -171.68(14) . . . . ?
Si2 O1 C12 C13 6.1(2) . . . . ?
Si2 N1 C7 C1 177.7(2) . . . . ?
Si2 N1 C7 N2 1.7(2) . . . . ?
Si2 N1 C15 C16 -143.7(2) . . . . ?
Si2 N1 C15 C33 -25.0(4) . . . . ?
Si2 N1 C15 C34 92.7(3) . . . . ?
Si2 N2 C7 N1 -1.8(2) . . . . ?
Si2 N2 C7 C1 -177.8(2) . . . . ?
Si2 N2 C10 C11 78.8(3) . . . . ?
Si2 N2 C10 C17 -40.8(3) . . . . ?
Si2 N2 C10 C18 -159.1(2) . . . . ?
Si2 C12 C13 P4 -156.9(2) . . . . ?
N2 Si2 C13 P4 -132.0(2) . . . . ?
N2 Si2 C13 C12 86.48(19) . . . . ?
C2 C1 C6 C5 0.2(4) . . . . ?
C2 C1 C7 N1 84.0(4) . . . . ?
C2 C1 C7 N2 -100.8(3) . . . . ?
C2 C3 C4 C5 1.0(5) . . . . ?
P3 P4 C13 Si2 -147.6(3) . . . . ?
P3 P4 C13 C12 -12.6(2) . . . . ?
P3 P4 C25 C26 -82.4(2) . . . . ?
P3 P4 C25 C30 113.73(17) . . . . ?
P3 C19 C20 C21 176.2(2) . . . . ?
P3 C19 C20 C38 -3.7(4) . . . . ?
P3 C19 C24 C23 -176.7(2) . . . . ?
P3 C19 C24 C42 -1.3(4) . . . . ?
C3 C4 C5 C6 0.3(5) . . . . ?
P4 P3 C19 C20 102.9(2) . . . . ?
P4 P3 C19 C24 -81.5(2) . . . . ?
P4 C25 C26 C27 -152.9(2) . . . . ?
P4 C25 C26 C44 26.2(4) . . . . ?
P4 C25 C30 C29 157.1(2) . . . . ?
P4 C25 C30 C48 -21.9(3) . . . . ?
C4 C5 C6 C1 -0.9(5) . . . . ?
C6 C1 C2 C3 1.1(4) . . . . ?
C6 C1 C7 N1 -95.8(3) . . . . ?
C6 C1 C7 N2 79.4(4) . . . . ?
C7 N1 C15 C16 48.9(4) . . . . ?
C7 N1 C15 C33 167.6(3) . . . . ?
C7 N1 C15 C34 -74.7(3) . . . . ?
C7 C1 C2 C3 -178.7(3) . . . . ?
C7 C1 C6 C5 180.0(3) . . . . ?
C7 Si2 N2 C10 177.9(3) . . . . ?
C7 Si2 C13 P4 -89.0(3) . . . . ?
C7 Si2 C13 C12 129.51(15) . . . . ?
C7 N2 C10 C11 -104.1(3) . . . . ?
C7 N2 C10 C17 136.3(3) . . . . ?
C7 N2 C10 C18 18.1(4) . . . . ?
C10 N2 C7 N1 -179.7(2) . . . . ?
C10 N2 C7 C1 4.3(4) . . . . ?
C10 N2 C7 Si2 -177.9(3) . . . . ?
C12 O1 Si2 Si1 112.70(13) . . . . ?
C12 O1 Si2 N1 -98.4(2) . . . . ?
C12 O1 Si2 N2 -135.21(14) . . . . ?
C12 O1 Si2 C7 -126.09(14) . . . . ?
C12 O1 Si2 C13 -4.38(14) . . . . ?
C12 Si2 N2 C7 138.08(15) . . . . ?
C12 Si2 N2 C10 -44.1(3) . . . . ?
C12 Si2 C13 P4 141.5(4) . . . . ?
C13 Si2 N2 C7 94.47(19) . . . . ?
C13 Si2 N2 C10 -87.7(3) . . . . ?
C13 P4 C25 C26 26.2(3) . . . . ?
C13 P4 C25 C30 -137.68(18) . . . . ?
C15 N1 C7 C1 -10.3(4) . . . . ?
C15 N1 C7 Si2 172.0(3) . . . . ?
C15 N1 C7 N2 173.7(2) . . . . ?
C19 C20 C21 C22 0.3(4) . . . . ?
C19 C20 C38 C39 177.3(3) . . . . ?
C19 C20 C38 C50 59.5(3) . . . . ?
C19 C20 C38 C51 -65.2(3) . . . . ?
C19 C24 C42 C43 -82.6(3) . . . . ?
C19 C24 C42 C54 160.3(3) . . . . ?
C19 C24 C42 C55 41.1(4) . . . . ?
C20 C19 C24 C23 -1.0(4) . . . . ?
C20 C19 C24 C42 174.5(3) . . . . ?
C20 C21 C22 C23 -0.6(5) . . . . ?
C20 C21 C22 C40 -173.2(4) . . . . ?
C20 C21 C22 C40A 170.5(7) . . . . ?
C21 C20 C38 C39 -2.6(3) . . . . ?
C21 C20 C38 C50 -120.4(3) . . . . ?
C21 C20 C38 C51 114.9(3) . . . . ?
C21 C22 C23 C24 0.0(5) . . . . ?
C21 C22 C40 C41 -171.5(5) . . . . ?
C21 C22 C40 C52 -49.2(8) . . . . ?
C21 C22 C40 C53 68.4(6) . . . . ?
C21 C22 C40A C53A 121.2(8) . . . . ?
C21 C22 C40A C52A 3.7(14) . . . . ?
C21 C22 C40A C41A -118.6(9) . . . . ?
C22 C23 C24 C19 0.7(4) . . . . ?
C22 C23 C24 C42 -175.4(3) . . . . ?
C23 C22 C40 C41 16.3(8) . . . . ?
C23 C22 C40 C52 138.6(6) . . . . ?
C23 C22 C40 C53 -103.8(6) . . . . ?
C23 C22 C40A C53A -67.7(10) . . . . ?
C23 C22 C40A C52A 174.8(9) . . . . ?
C23 C22 C40A C41A 52.5(11) . . . . ?
C23 C24 C42 C43 92.9(3) . . . . ?
C23 C24 C42 C54 -24.1(3) . . . . ?
C23 C24 C42 C55 -143.3(3) . . . . ?
C24 C19 C20 C21 0.5(4) . . . . ?
C24 C19 C20 C38 -179.4(2) . . . . ?
C25 P4 C13 Si2 87.7(3) . . . . ?
C25 P4 C13 C12 -137.3(2) . . . . ?
C25 C26 C27 C28 -4.4(4) . . . . ?
C25 C26 C44 C45 -105.4(3) . . . . ?
C25 C26 C44 C56 18.2(4) . . . . ?
C25 C26 C44 C57 136.4(3) . . . . ?
C25 C30 C48 C49 77.6(3) . . . . ?
C25 C30 C48 C60 -163.8(2) . . . . ?
C25 C30 C48 C61 -47.8(3) . . . . ?
C26 C25 C30 C29 -8.2(3) . . . . ?
C26 C25 C30 C48 172.9(2) . . . . ?
C26 C27 C28 C29 -4.0(4) . . . . ?
C26 C27 C28 C46 -179.5(2) . . . . ?
C27 C26 C44 C45 73.7(3) . . . . ?
C27 C26 C44 C56 -162.7(2) . . . . ?
C27 C26 C44 C57 -44.5(3) . . . . ?
C27 C28 C29 C30 6.5(4) . . . . ?
C27 C28 C46 C47 -45.9(3) . . . . ?
C27 C28 C46 C58 74.2(3) . . . . ?
C27 C28 C46 C59 -166.9(3) . . . . ?
C28 C29 C30 C25 -0.4(4) . . . . ?
C28 C29 C30 C48 178.6(2) . . . . ?
C29 C28 C46 C47 138.9(3) . . . . ?
C29 C28 C46 C58 -101.0(3) . . . . ?
C29 C28 C46 C59 17.8(4) . . . . ?
C29 C30 C48 C49 -101.4(3) . . . . ?
C29 C30 C48 C60 17.2(3) . . . . ?
C29 C30 C48 C61 133.2(2) . . . . ?
C30 C25 C26 C27 10.4(3) . . . . ?
C30 C25 C26 C44 -170.6(2) . . . . ?
C38 C20 C21 C22 -179.8(3) . . . . ?
C40 C22 C23 C24 172.3(4) . . . . ?
C44 C26 C27 C28 176.4(2) . . . . ?
C46 C28 C29 C30 -178.0(2) . . . . ?
C40A C22 C23 C24 -171.6(6) . . . . ?
